data_4113287
loop_
_publ_author_name
'Christopher Dobe'
'Christopher Noble'
'Graham Carver'
'Philip L. W. Tregenna-Piggott'
'Garry J. McIntyre'
'Anne-Laure Barra'
'Antonia Neels'
'Stefan Janssen'
'Fanni Juranyi'

_publ_section_title
;
 Electronic and Molecular Structure of High-Spin d4 Complexes:
 Experimental and Theoretical Study of the [Cr(D2O)6]2+ Cation in Tutton's
 Salts
;
_journal_name_full 'Journal of the American Chemical Society'
_journal_page_first 16639
_journal_page_last 16652
_journal_paper_doi 10.1021/ja046095c
_journal_volume 126
_journal_year 2004
_chemical_formula_sum 'Cr H12 O14 Rb2 S2'
_chemical_formula_weight 523.16
_chemical_name_systematic
; 
 ? 
;
_space_group_IT_number 14
_symmetry_cell_setting monoclinic
_symmetry_space_group_name_Hall '-P 2ybc'
_symmetry_space_group_name_H-M 'P 1 21/c 1'
_atom_sites_solution_hydrogens geom
_atom_sites_solution_primary direct
_atom_sites_solution_secondary difmap
_audit_creation_method SHELXL-97
_cell_angle_alpha 90.00
_cell_angle_beta 105.269(12)
_cell_angle_gamma 90.00
_cell_formula_units_Z 2
_cell_length_a 6.2446(9)
_cell_length_b 12.4595(15)
_cell_length_c 9.3270(14)
_cell_measurement_reflns_used 11757
_cell_measurement_temperature 293(2)
_cell_measurement_theta_max 0.00
_cell_measurement_theta_min 29.55
_cell_volume 700.07(17)
_computing_cell_refinement 'STOE X-AREA'
_computing_data_collection 'STOE X-AREA'
_computing_data_reduction 'STOE X-RED'
_computing_structure_refinement 'SHELXL-97 (Sheldrick, 1997)'
_computing_structure_solution 'SHELXS-97 (Sheldrick, 1990)'
_diffrn_ambient_temperature 293(2)
_diffrn_detector_area_resol_mean 6.67
_diffrn_measured_fraction_theta_full 0.989
_diffrn_measured_fraction_theta_max 0.989
_diffrn_measurement_device_type 'STOE IPDS 2'
_diffrn_measurement_method 'rotation method'
_diffrn_radiation_monochromator graphite
_diffrn_radiation_source 'fine-focus sealed tube'
_diffrn_radiation_type MoK\a
_diffrn_radiation_wavelength 0.71073
_diffrn_reflns_av_R_equivalents 0.0869
_diffrn_reflns_av_sigmaI/netI 0.0392
_diffrn_reflns_limit_h_max 8
_diffrn_reflns_limit_h_min -8
_diffrn_reflns_limit_k_max 16
_diffrn_reflns_limit_k_min -17
_diffrn_reflns_limit_l_max 12
_diffrn_reflns_limit_l_min -12
_diffrn_reflns_number 11831
_diffrn_reflns_theta_full 29.66
_diffrn_reflns_theta_max 29.66
_diffrn_reflns_theta_min 2.79
_diffrn_standards_decay_% 0
_diffrn_standards_interval_count 0
_diffrn_standards_interval_time 0
_diffrn_standards_number 0
_exptl_absorpt_coefficient_mu 8.087
_exptl_absorpt_correction_T_max 0.452
_exptl_absorpt_correction_T_min 0.042
_exptl_absorpt_correction_type empirical
_exptl_absorpt_process_details 'PLATON99 (Spek, 1990)'
_exptl_crystal_colour blue
_exptl_crystal_density_diffrn 2.482
_exptl_crystal_description block
_exptl_crystal_F_000 508
_exptl_crystal_size_max 0.45
_exptl_crystal_size_mid 0.30
_exptl_crystal_size_min 0.10
_refine_diff_density_max 0.452
_refine_diff_density_min -1.113
_refine_diff_density_rms 0.129
_refine_ls_extinction_method none
_refine_ls_goodness_of_fit_ref 1.117
_refine_ls_hydrogen_treatment mixed
_refine_ls_matrix_type full
_refine_ls_number_parameters 88
_refine_ls_number_reflns 1965
_refine_ls_number_restraints 0
_refine_ls_restrained_S_all 1.117
_refine_ls_R_factor_all 0.0404
_refine_ls_R_factor_gt 0.0354
_refine_ls_shift/su_max 0.000
_refine_ls_shift/su_mean 0.000
_refine_ls_structure_factor_coef Fsqd
_refine_ls_weighting_details 'calc w=1/[\s^2^(Fo^2^)+(0.0320P)^2^+1.0332P] where P=(Fo^2^+2Fc^2^)/3'
_refine_ls_weighting_scheme calc
_refine_ls_wR_factor_gt 0.0835
_refine_ls_wR_factor_ref 0.0873
_reflns_number_gt 1794
_reflns_number_total 1965
_reflns_threshold_expression >2sigma(I)
_cod_data_source_file ja046095csi20040701_120034.cif
_cod_data_source_block rbcrh-rt
_cod_original_sg_symbol_H-M 'P 21/c'
_cod_database_code 4113287

loop_
_symmetry_equiv_pos_as_xyz
'x, y, z'
'-x, y+1/2, -z+1/2'
'-x, -y, -z'
'x, -y-1/2, z-1/2'

loop_
_atom_site_label
_atom_site_type_symbol
_atom_site_fract_x
_atom_site_fract_y
_atom_site_fract_z
_atom_site_U_iso_or_equiv
_atom_site_adp_type
_atom_site_occupancy
_atom_site_symmetry_multiplicity
_atom_site_calc_flag
_atom_site_refinement_flags
O1 O -0.4103(4) 0.23356(19) 0.3982(3) 0.0340(5) Uani 1 1 d .
O2 O -0.2425(4) 0.0763(2) 0.5300(3) 0.0388(6) Uani 1 1 d .
O3 O -0.3950(4) 0.07044(18) 0.2671(2) 0.0286(5) Uani 1 1 d .
O4 O -0.0591(4) 0.17026(19) 0.3693(3) 0.0328(5) Uani 1 1 d .
O5 O -0.2938(3) 0.07000(17) 0.0036(2) 0.0264(4) Uani 1 1 d .
H1O H -0.3211 0.1462 -0.0278 0.050 Uiso 1 1 d .
H2O H -0.3355 0.0737 0.0764 0.050 Uiso 1 1 d .
O6 O 0.1645(4) 0.1090(2) 0.1628(3) 0.0313(5) Uani 1 1 d .
H3O H 0.3090 0.1055 0.1982 0.050 Uiso 1 1 d .
H4O H 0.1057 0.1263 0.2352 0.050 Uiso 1 1 d .
O7 O -0.0228(4) -0.1207(2) 0.1935(3) 0.0338(5) Uani 1 1 d .
H5O H 0.0020 -0.1893 0.1566 0.050 Uiso 1 1 d .
H6O H 0.0566 -0.0990 0.2813 0.050 Uiso 1 1 d .
S1 S -0.27437(11) 0.13801(5) 0.39289(8) 0.02180(15) Uani 1 1 d .
Cr1 Cr 0.0000 0.0000 0.0000 0.02006(14) Uani 1 2 d S
Rb1 Rb -0.65415(5) 0.14969(3) 0.61974(4) 0.03245(11) Uani 1 1 d .

loop_
_atom_site_aniso_label
_atom_site_aniso_U_11
_atom_site_aniso_U_22
_atom_site_aniso_U_33
_atom_site_aniso_U_23
_atom_site_aniso_U_13
_atom_site_aniso_U_12
O1 0.0305(11) 0.0269(11) 0.0453(14) -0.0069(10) 0.0111(10) 0.0032(9)
O2 0.0477(14) 0.0417(14) 0.0247(11) 0.0058(10) 0.0052(10) -0.0013(11)
O3 0.0278(10) 0.0322(11) 0.0258(10) -0.0087(9) 0.0072(8) -0.0058(8)
O4 0.0228(10) 0.0342(12) 0.0429(13) -0.0045(10) 0.0116(9) -0.0035(9)
O5 0.0251(9) 0.0279(10) 0.0289(10) 0.0017(8) 0.0123(8) 0.0041(8)
O6 0.0237(10) 0.0390(12) 0.0306(11) -0.0110(10) 0.0060(9) -0.0011(9)
O7 0.0392(12) 0.0333(11) 0.0284(11) -0.0006(9) 0.0078(10) 0.0030(10)
S1 0.0218(3) 0.0227(3) 0.0212(3) -0.0022(2) 0.0060(2) -0.0007(2)
Cr1 0.0194(3) 0.0208(3) 0.0199(3) -0.0029(2) 0.0051(2) 0.0007(2)
Rb1 0.03323(18) 0.03271(18) 0.03407(19) -0.00065(11) 0.01358(13) -0.00050(11)

loop_
_atom_type_symbol
_atom_type_description
_atom_type_scat_dispersion_real
_atom_type_scat_dispersion_imag
_atom_type_scat_source
H H 0.0000 0.0000 'International Tables Vol C Tables 4.2.6.8 and 6.1.1.4'
O O 0.0106 0.0060 'International Tables Vol C Tables 4.2.6.8 and 6.1.1.4'
S S 0.1246 0.1234 'International Tables Vol C Tables 4.2.6.8 and 6.1.1.4'
Cr Cr 0.3209 0.6236 'International Tables Vol C Tables 4.2.6.8 and 6.1.1.4'
Rb Rb -0.9393 2.9676 'International Tables Vol C Tables 4.2.6.8 and 6.1.1.4'

loop_
_geom_angle_atom_site_label_1
_geom_angle_atom_site_label_2
_geom_angle_atom_site_label_3
_geom_angle
_geom_angle_site_symmetry_1
_geom_angle_site_symmetry_3
S1 O1 Rb1 121.77(14) . 4_565
S1 O1 Rb1 98.09(12) . .
Rb1 O1 Rb1 121.25(8) 4_565 .
S1 O2 Rb1 98.75(13) . .
S1 O2 Rb1 96.78(12) . 3_456
Rb1 O2 Rb1 107.61(8) . 3_456
S1 O3 Rb1 105.34(12) . 3_456
S1 O4 Rb1 118.71(14) . 1_655
Cr1 O5 H1O 119.2 . .
Cr1 O5 H2O 122.7 . .
H1O O5 H2O 97.3 . .
Cr1 O6 Rb1 128.76(10) . 4_665
Cr1 O6 H3O 120.1 . .
Rb1 O6 H3O 74.7 4_665 .
Cr1 O6 H4O 119.6 . .
Rb1 O6 H4O 95.6 4_665 .
H3O O6 H4O 108.7 . .
Cr1 O7 Rb1 134.13(10) . 3_456
Cr1 O7 H5O 104.3 . .
Rb1 O7 H5O 107.4 3_456 .
Cr1 O7 H6O 112.3 . .
Rb1 O7 H6O 78.3 3_456 .
H5O O7 H6O 120.5 . .
O2 S1 O1 110.10(16) . .
O2 S1 O4 110.79(16) . .
O1 S1 O4 109.97(14) . .
O2 S1 O3 108.57(15) . .
O1 S1 O3 108.04(14) . .
O4 S1 O3 109.31(14) . .
O2 S1 Rb1 57.42(11) . .
O1 S1 Rb1 57.86(10) . .
O4 S1 Rb1 148.32(10) . .
O3 S1 Rb1 102.36(9) . .
O2 S1 Rb1 59.54(11) . 3_456
O1 S1 Rb1 137.51(10) . 3_456
O4 S1 Rb1 112.06(10) . 3_456
O3 S1 Rb1 51.39(10) . 3_456
Rb1 S1 Rb1 87.944(17) . 3_456
O2 S1 Rb1 69.95(11) . 1_655
O1 S1 Rb1 116.84(10) . 1_655
O4 S1 Rb1 41.91(11) . 1_655
O3 S1 Rb1 132.67(9) . 1_655
Rb1 S1 Rb1 113.38(2) . 1_655
Rb1 S1 Rb1 98.713(17) 3_456 1_655
O2 S1 Rb1 146.00(11) . 4_565
O1 S1 Rb1 39.97(11) . 4_565
O4 S1 Rb1 97.81(11) . 4_565
O3 S1 Rb1 77.18(10) . 4_565
Rb1 S1 Rb1 88.596(18) . 4_565
Rb1 S1 Rb1 126.13(2) 3_456 4_565
Rb1 S1 Rb1 131.33(2) 1_655 4_565
O5 Cr1 O5 180.00(17) . 3
O5 Cr1 O6 88.99(9) . .
O5 Cr1 O6 91.01(9) 3 .
O5 Cr1 O6 91.01(9) . 3
O5 Cr1 O6 88.99(9) 3 3
O6 Cr1 O6 180.00(14) . 3
O5 Cr1 O7 88.62(8) . 3
O5 Cr1 O7 91.38(8) 3 3
O6 Cr1 O7 91.39(9) . 3
O6 Cr1 O7 88.61(9) 3 3
O5 Cr1 O7 91.38(8) . .
O5 Cr1 O7 88.62(8) 3 .
O6 Cr1 O7 88.61(9) . .
O6 Cr1 O7 91.39(9) 3 .
O7 Cr1 O7 180.00(9) 3 .
O3 Rb1 O4 110.58(6) 3_456 1_455
O3 Rb1 O7 72.64(6) 3_456 3_456
O4 Rb1 O7 84.50(7) 1_455 3_456
O3 Rb1 O1 99.23(6) 3_456 4_566
O4 Rb1 O1 140.22(7) 1_455 4_566
O7 Rb1 O1 79.81(7) 3_456 4_566
O3 Rb1 O2 78.56(6) 3_456 .
O4 Rb1 O2 114.56(7) 1_455 .
O7 Rb1 O2 149.82(7) 3_456 .
O1 Rb1 O2 96.32(7) 4_566 .
O3 Rb1 O1 122.74(6) 3_456 .
O4 Rb1 O1 84.90(7) 1_455 .
O7 Rb1 O1 163.81(6) 3_456 .
O1 Rb1 O1 100.89(5) 4_566 .
O2 Rb1 O1 46.37(7) . .
O3 Rb1 O2 46.23(6) 3_456 3_456
O4 Rb1 O2 72.17(7) 1_455 3_456
O7 Rb1 O2 93.40(7) 3_456 3_456
O1 Rb1 O2 144.61(6) 4_566 3_456
O2 Rb1 O2 72.39(8) . 3_456
O1 Rb1 O2 94.97(6) . 3_456
O3 Rb1 O6 145.42(6) 3_456 4_466
O4 Rb1 O6 76.51(6) 1_455 4_466
O7 Rb1 O6 74.55(6) 3_456 4_466
O1 Rb1 O6 64.16(6) 4_566 4_466
O2 Rb1 O6 130.81(6) . 4_466
O1 Rb1 O6 91.09(6) . 4_466
O2 Rb1 O6 147.38(6) 3_456 4_466
O3 Rb1 S1 98.77(4) 3_456 .
O4 Rb1 S1 95.64(5) 1_455 .
O7 Rb1 S1 170.75(5) 3_456 .
O1 Rb1 S1 105.44(5) 4_566 .
O2 Rb1 S1 23.83(5) . .
O1 Rb1 S1 24.05(4) . .
O2 Rb1 S1 77.90(5) 3_456 .
O6 Rb1 S1 114.52(4) 4_466 .
O3 Rb1 S1 23.26(4) 3_456 3_456
O4 Rb1 S1 89.29(5) 1_455 3_456
O7 Rb1 S1 78.69(5) 3_456 3_456
O1 Rb1 S1 122.48(5) 4_566 3_456
O2 Rb1 S1 78.40(5) . 3_456
O1 Rb1 S1 113.38(4) . 3_456
O2 Rb1 S1 23.69(5) 3_456 3_456
O6 Rb1 S1 150.67(4) 4_466 3_456
S1 Rb1 S1 92.056(17) . 3_456
O3 Rb1 S1 98.95(4) 3_456 1_455
O4 Rb1 S1 19.38(5) 1_455 1_455
O7 Rb1 S1 65.71(5) 3_456 1_455
O1 Rb1 S1 133.62(5) 4_566 1_455
O2 Rb1 S1 129.03(5) . 1_455
O1 Rb1 S1 104.28(5) . 1_455
O2 Rb1 S1 70.47(5) 3_456 1_455
O6 Rb1 S1 76.97(4) 4_466 1_455
S1 Rb1 S1 113.38(2) . 1_455
S1 Rb1 S1 81.287(18) 3_456 1_455
O3 Rb1 S1 113.76(5) 3_456 4_566
O4 Rb1 S1 133.25(5) 1_455 4_566
O7 Rb1 S1 94.94(5) 3_456 4_566
O1 Rb1 S1 18.26(4) 4_566 4_566
O2 Rb1 S1 88.38(5) . 4_566
O1 Rb1 S1 83.50(5) . 4_566
O2 Rb1 S1 153.90(5) 3_456 4_566
O6 Rb1 S1 58.65(4) 4_466 4_566
S1 Rb1 S1 91.691(19) . 4_566
S1 Rb1 S1 136.588(14) 3_456 4_566
S1 Rb1 S1 135.232(15) 1_455 4_566

loop_
_geom_bond_atom_site_label_1
_geom_bond_atom_site_label_2
_geom_bond_distance
_geom_bond_site_symmetry_2
O1 S1 1.471(2) .
O1 Rb1 3.016(3) 4_565
O1 Rb1 3.056(3) .
O2 S1 1.461(3) .
O2 Rb1 3.046(3) .
O2 Rb1 3.134(3) 3_456
O3 S1 1.479(2) .
O3 Rb1 2.926(2) 3_456
O4 S1 1.474(2) .
O4 Rb1 2.968(3) 1_655
O5 Cr1 2.040(2) .
O5 H1O 0.9949 .
O5 H2O 0.7903 .
O6 Cr1 2.094(2) .
O6 Rb1 3.275(3) 4_665
O6 H3O 0.8767 .
O6 H4O 0.8762 .
O7 Cr1 2.382(2) .
O7 Rb1 3.014(2) 3_456
O7 H5O 0.9494 .
O7 H6O 0.8809 .
S1 Rb1 3.5729(9) .
S1 Rb1 3.6104(9) 3_456
S1 Rb1 3.8964(10) 1_655
S1 Rb1 3.9912(9) 4_565
Cr1 O5 2.040(2) 3
Cr1 O6 2.094(2) 3
Cr1 O7 2.382(2) 3
Rb1 O3 2.926(2) 3_456
Rb1 O4 2.968(3) 1_455
Rb1 O7 3.014(2) 3_456
Rb1 O1 3.016(3) 4_566
Rb1 O2 3.134(3) 3_456
Rb1 O6 3.275(3) 4_466
Rb1 S1 3.6104(9) 3_456
Rb1 S1 3.8964(10) 1_455
Rb1 S1 3.9912(9) 4_566

loop_
_geom_hbond_atom_site_label_D
_geom_hbond_atom_site_label_H
_geom_hbond_atom_site_label_A
_geom_hbond_distance_DH
_geom_hbond_distance_HA
_geom_hbond_distance_DA
_geom_hbond_angle_DHA
_geom_hbond_site_symmetry_A
O5 H1O O1 0.99 1.68 2.666(3) 169.5 4_565
O5 H2O O3 0.79 1.91 2.695(3) 171.0 .
O6 H3O O3 0.88 1.84 2.709(3) 169.1 1_655
O6 H4O O4 0.88 1.90 2.767(3) 171.4 .
O7 H5O O4 0.95 1.81 2.747(3) 166.7 2_545
O7 H6O O2 0.88 1.86 2.729(3) 170.5 3_556

loop_
_geom_torsion_atom_site_label_1
_geom_torsion_atom_site_label_2
_geom_torsion_atom_site_label_3
_geom_torsion_atom_site_label_4
_geom_torsion
_geom_torsion_site_symmetry_1
_geom_torsion_site_symmetry_4
Rb1 O2 S1 O1 25.03(15) . .
Rb1 O2 S1 O1 134.09(12) 3_456 .
Rb1 O2 S1 O4 146.89(11) . .
Rb1 O2 S1 O4 -104.05(12) 3_456 .
Rb1 O2 S1 O3 -93.06(12) . .
Rb1 O2 S1 O3 16.00(13) 3_456 .
Rb1 O2 S1 Rb1 109.05(11) 3_456 .
Rb1 O2 S1 Rb1 -109.05(11) . 3_456
Rb1 O2 S1 Rb1 137.26(10) . 1_655
Rb1 O2 S1 Rb1 -113.68(9) 3_456 1_655
Rb1 O2 S1 Rb1 1.5(2) . 4_565
Rb1 O2 S1 Rb1 110.57(16) 3_456 4_565
Rb1 O1 S1 O2 -159.68(14) 4_565 .
Rb1 O1 S1 O2 -24.90(15) . .
Rb1 O1 S1 O4 77.97(17) 4_565 .
Rb1 O1 S1 O4 -147.25(12) . .
Rb1 O1 S1 O3 -41.26(17) 4_565 .
Rb1 O1 S1 O3 93.51(12) . .
Rb1 O1 S1 Rb1 -134.78(16) 4_565 .
Rb1 O1 S1 Rb1 -93.24(17) 4_565 3_456
Rb1 O1 S1 Rb1 41.54(17) . 3_456
Rb1 O1 S1 Rb1 123.26(10) 4_565 1_655
Rb1 O1 S1 Rb1 -101.96(7) . 1_655
Rb1 O1 S1 Rb1 134.78(16) . 4_565
Rb1 O4 S1 O2 -13.61(18) 1_655 .
Rb1 O4 S1 O1 108.33(15) 1_655 .
Rb1 O4 S1 O3 -133.22(14) 1_655 .
Rb1 O4 S1 Rb1 47.6(3) 1_655 .
Rb1 O4 S1 Rb1 -78.07(12) 1_655 3_456
Rb1 O4 S1 Rb1 147.69(9) 1_655 4_565
Rb1 O3 S1 O2 -17.70(15) 3_456 .
Rb1 O3 S1 O1 -137.08(12) 3_456 .
Rb1 O3 S1 O4 103.27(13) 3_456 .
Rb1 O3 S1 Rb1 -77.17(8) 3_456 .
Rb1 O3 S1 Rb1 61.81(13) 3_456 1_655
Rb1 O3 S1 Rb1 -162.84(8) 3_456 4_565
Rb1 O6 Cr1 O5 -87.21(11) 4_665 .
Rb1 O6 Cr1 O5 92.79(11) 4_665 3
Rb1 O6 Cr1 O6 121.44(7) 4_665 3
Rb1 O6 Cr1 O7 1.38(11) 4_665 3
Rb1 O6 Cr1 O7 -178.62(11) 4_665 .
Rb1 O7 Cr1 O5 -2.91(14) 3_456 .
Rb1 O7 Cr1 O5 177.09(14) 3_456 3
Rb1 O7 Cr1 O6 86.05(14) 3_456 .
Rb1 O7 Cr1 O6 -93.95(14) 3_456 3
Rb1 O7 Cr1 O7 -132(65) 3_456 3
S1 O2 Rb1 O3 147.47(13) . 3_456
Rb1 O2 Rb1 O3 47.45(7) 3_456 3_456
S1 O2 Rb1 O4 39.90(15) . 1_455
Rb1 O2 Rb1 O4 -60.12(9) 3_456 1_455
S1 O2 Rb1 O7 165.06(11) . 3_456
Rb1 O2 Rb1 O7 65.04(16) 3_456 3_456
S1 O2 Rb1 O1 -114.35(12) . 4_566
Rb1 O2 Rb1 O1 145.62(7) 3_456 4_566
S1 O2 Rb1 O1 -15.32(10) . .
Rb1 O2 Rb1 O1 -115.34(11) 3_456 .
S1 O2 Rb1 O2 100.03(14) . 3_456
Rb1 O2 Rb1 O2 0.0 3_456 3_456
S1 O2 Rb1 O6 -53.29(16) . 4_466
Rb1 O2 Rb1 O6 -153.31(7) 3_456 4_466
Rb1 O2 Rb1 S1 -100.03(14) 3_456 .
S1 O2 Rb1 S1 123.72(12) . 3_456
Rb1 O2 Rb1 S1 23.70(5) 3_456 3_456
S1 O2 Rb1 S1 55.16(15) . 1_455
Rb1 O2 Rb1 S1 -44.87(9) 3_456 1_455
S1 O2 Rb1 S1 -97.89(12) . 4_566
Rb1 O2 Rb1 S1 162.09(6) 3_456 4_566
S1 O1 Rb1 O3 -4.99(15) . 3_456
Rb1 O1 Rb1 O3 130.11(8) 4_565 3_456
S1 O1 Rb1 O4 -116.22(12) . 1_455
Rb1 O1 Rb1 O4 18.87(9) 4_565 1_455
S1 O1 Rb1 O7 -165.51(19) . 3_456
Rb1 O1 Rb1 O7 -30.4(3) 4_565 3_456
S1 O1 Rb1 O1 103.55(8) . 4_566
Rb1 O1 Rb1 O1 -121.35(12) 4_565 4_566
S1 O1 Rb1 O2 15.18(10) . .
Rb1 O1 Rb1 O2 150.28(14) 4_565 .
S1 O1 Rb1 O2 -44.66(12) . 3_456
Rb1 O1 Rb1 O2 90.44(9) 4_565 3_456
S1 O1 Rb1 O6 167.43(12) . 4_466
Rb1 O1 Rb1 O6 -57.48(9) 4_565 4_466
Rb1 O1 Rb1 S1 135.10(17) 4_565 .
S1 O1 Rb1 S1 -29.21(13) . 3_456
Rb1 O1 Rb1 S1 105.89(7) 4_565 3_456
S1 O1 Rb1 S1 -115.75(11) . 1_455
Rb1 O1 Rb1 S1 19.35(9) 4_565 1_455
S1 O1 Rb1 S1 109.15(11) . 4_566
Rb1 O1 Rb1 S1 -115.75(8) 4_565 4_566
O2 S1 Rb1 O3 -32.23(13) . 3_456
O1 S1 Rb1 O3 175.76(13) . 3_456
O4 S1 Rb1 O3 -108.7(2) . 3_456
O3 S1 Rb1 O3 72.07(12) . 3_456
Rb1 S1 Rb1 O3 22.39(4) 3_456 3_456
Rb1 S1 Rb1 O3 -76.22(5) 1_655 3_456
Rb1 S1 Rb1 O3 148.62(4) 4_565 3_456
O2 S1 Rb1 O4 -144.11(13) . 1_455
O1 S1 Rb1 O4 63.88(13) . 1_455
O4 S1 Rb1 O4 139.4(2) . 1_455
O3 S1 Rb1 O4 -39.81(11) . 1_455
Rb1 S1 Rb1 O4 -89.49(5) 3_456 1_455
Rb1 S1 Rb1 O4 171.90(5) 1_655 1_455
Rb1 S1 Rb1 O4 36.74(5) 4_565 1_455
O2 S1 Rb1 O7 -53.7(3) . 3_456
O1 S1 Rb1 O7 154.3(3) . 3_456
O4 S1 Rb1 O7 -130.2(4) . 3_456
O3 S1 Rb1 O7 50.6(3) . 3_456
Rb1 S1 Rb1 O7 0.9(3) 3_456 3_456
Rb1 S1 Rb1 O7 -97.7(3) 1_655 3_456
Rb1 S1 Rb1 O7 127.1(3) 4_565 3_456
O2 S1 Rb1 O1 69.95(13) . 4_566
O1 S1 Rb1 O1 -82.06(9) . 4_566
O4 S1 Rb1 O1 -6.5(2) . 4_566
O3 S1 Rb1 O1 174.25(11) . 4_566
Rb1 S1 Rb1 O1 124.57(5) 3_456 4_566
Rb1 S1 Rb1 O1 25.96(5) 1_655 4_566
Rb1 S1 Rb1 O1 -109.20(5) 4_565 4_566
O1 S1 Rb1 O2 -152.01(17) . .
O4 S1 Rb1 O2 -76.5(2) . .
O3 S1 Rb1 O2 104.29(17) . .
Rb1 S1 Rb1 O2 54.61(13) 3_456 .
Rb1 S1 Rb1 O2 -43.99(13) 1_655 .
Rb1 S1 Rb1 O2 -179.15(13) 4_565 .
O2 S1 Rb1 O1 152.01(17) . .
O4 S1 Rb1 O1 75.5(2) . .
O3 S1 Rb1 O1 -103.69(16) . .
Rb1 S1 Rb1 O1 -153.37(12) 3_456 .
Rb1 S1 Rb1 O1 108.02(12) 1_655 .
Rb1 S1 Rb1 O1 -27.14(12) 4_565 .
O2 S1 Rb1 O2 -73.73(15) . 3_456
O1 S1 Rb1 O2 134.26(13) . 3_456
O4 S1 Rb1 O2 -150.2(2) . 3_456
O3 S1 Rb1 O2 30.57(11) . 3_456
Rb1 S1 Rb1 O2 -19.11(5) 3_456 3_456
Rb1 S1 Rb1 O2 -117.72(5) 1_655 3_456
Rb1 S1 Rb1 O2 107.12(5) 4_565 3_456
O2 S1 Rb1 O6 138.17(13) . 4_466
O1 S1 Rb1 O6 -13.84(13) . 4_466
O4 S1 Rb1 O6 61.7(2) . 4_466
O3 S1 Rb1 O6 -117.53(11) . 4_466
Rb1 S1 Rb1 O6 -167.21(5) 3_456 4_466
Rb1 S1 Rb1 O6 94.18(5) 1_655 4_466
Rb1 S1 Rb1 O6 -40.98(5) 4_565 4_466
O2 S1 Rb1 S1 -54.61(13) . 3_456
O1 S1 Rb1 S1 153.37(12) . 3_456
O4 S1 Rb1 S1 -131.1(2) . 3_456
O3 S1 Rb1 S1 49.68(10) . 3_456
Rb1 S1 Rb1 S1 0.0 3_456 3_456
Rb1 S1 Rb1 S1 -98.61(2) 1_655 3_456
Rb1 S1 Rb1 S1 126.23(2) 4_565 3_456
O2 S1 Rb1 S1 -136.01(13) . 1_455
O1 S1 Rb1 S1 71.98(12) . 1_455
O4 S1 Rb1 S1 147.5(2) . 1_455
O3 S1 Rb1 S1 -31.71(11) . 1_455
Rb1 S1 Rb1 S1 -81.39(2) 3_456 1_455
Rb1 S1 Rb1 S1 180.0 1_655 1_455
Rb1 S1 Rb1 S1 44.84(2) 4_565 1_455
O2 S1 Rb1 S1 82.13(13) . 4_566
O1 S1 Rb1 S1 -69.89(12) . 4_566
O4 S1 Rb1 S1 5.6(2) . 4_566
O3 S1 Rb1 S1 -173.58(10) . 4_566
Rb1 S1 Rb1 S1 136.742(14) 3_456 4_566
Rb1 S1 Rb1 S1 38.136(17) 1_655 4_566
Rb1 S1 Rb1 S1 -97.03(2) 4_565 4_566
